data_4332334
loop_
_publ_author_name
'Chen, Yuan-Jang'
'Xie, Puhui'
'Heeg, Mary Jane'
'Endicott, John F.'

_publ_section_title
;
 Influence of the &#x201C;Innocent&#x201D; Ligands on the MLCT
 Excited-State Behavior of Mono(bipyridine)ruthenium(II)
 Complexes:&#x00A0; A Comparison of X-ray Structures and 77 K Luminescence
 Properties
;
_journal_issue 16
_journal_name_full 'Inorganic Chemistry'
_journal_page_first 6282
_journal_page_last 6297
_journal_paper_doi 10.1021/ic0602547
_journal_volume 45
_journal_year 2006
_chemical_formula_sum 'C18 H28 F12 N6 P2 Ru'
_chemical_formula_weight 719.47
_chemical_name_systematic
; 
 ? 
;
_space_group_IT_number 14
_symmetry_cell_setting monoclinic
_symmetry_space_group_name_Hall '-P 2ybc'
_symmetry_space_group_name_H-M 'P 1 21/c 1'
_atom_sites_solution_hydrogens geom
_atom_sites_solution_primary direct
_atom_sites_solution_secondary difmap
_audit_creation_method SHELXL-97
_cell_angle_alpha 90.00
_cell_angle_beta 90.5730(10)
_cell_angle_gamma 90.00
_cell_formula_units_Z 4
_cell_length_a 11.3860(3)
_cell_length_b 15.3588(4)
_cell_length_c 14.3446(4)
_cell_measurement_reflns_used 7617
_cell_measurement_temperature 100(2)
_cell_measurement_theta_max 31.3
_cell_measurement_theta_min 2.23
_cell_volume 2508.39(12)
_computing_cell_refinement 'Bruker APEX2'
_computing_data_collection 'Bruker APEX2'
_computing_data_reduction 'Bruker APEX2'
_computing_molecular_graphics SHELXTL-Plus
_computing_publication_material SHELXL-97
_computing_structure_refinement 'SHELXL-97 (Sheldrick, 1997)'
_computing_structure_solution 'SHELXS-97 (Sheldrick, 1997)'
_diffrn_ambient_temperature 100(2)
_diffrn_measured_fraction_theta_full 0.999
_diffrn_measured_fraction_theta_max 0.851
_diffrn_measurement_device_type 'Bruker APEX2 kappa'
_diffrn_measurement_method 'Bruker APEX2'
_diffrn_radiation_monochromator graphite
_diffrn_radiation_source 'fine-focus sealed tube'
_diffrn_radiation_type MoK\a
_diffrn_radiation_wavelength 0.71073
_diffrn_reflns_av_R_equivalents 0.0313
_diffrn_reflns_av_sigmaI/netI 0.0338
_diffrn_reflns_limit_h_max 17
_diffrn_reflns_limit_h_min -17
_diffrn_reflns_limit_k_max 23
_diffrn_reflns_limit_k_min 0
_diffrn_reflns_limit_l_max 20
_diffrn_reflns_limit_l_min 0
_diffrn_reflns_number 39585
_diffrn_reflns_theta_full 28.30
_diffrn_reflns_theta_max 32.77
_diffrn_reflns_theta_min 1.94
_exptl_absorpt_coefficient_mu 0.864
_exptl_absorpt_correction_T_max 0.9341
_exptl_absorpt_correction_T_min 0.8461
_exptl_absorpt_correction_type multi-scan
_exptl_crystal_colour red
_exptl_crystal_density_diffrn 1.905
_exptl_crystal_density_method 'not measured'
_exptl_crystal_description rod
_exptl_crystal_F_000 1440
_exptl_crystal_size_max 0.20
_exptl_crystal_size_mid 0.12
_exptl_crystal_size_min 0.08
_refine_diff_density_max 1.231
_refine_diff_density_min -1.047
_refine_diff_density_rms 0.104
_refine_ls_extinction_method none
_refine_ls_goodness_of_fit_ref 1.033
_refine_ls_hydrogen_treatment mixed
_refine_ls_matrix_type full
_refine_ls_number_parameters 464
_refine_ls_number_reflns 7902
_refine_ls_number_restraints 0
_refine_ls_restrained_S_all 1.033
_refine_ls_R_factor_all 0.0512
_refine_ls_R_factor_gt 0.0350
_refine_ls_shift/su_max 0.001
_refine_ls_shift/su_mean 0.000
_refine_ls_structure_factor_coef Fsqd
_refine_ls_weighting_details 'calc w=1/[\s^2^(Fo^2^)+(0.0430P)^2^+2.7031P] where P=(Fo^2^+2Fc^2^)/3'
_refine_ls_weighting_scheme calc
_refine_ls_wR_factor_gt 0.0820
_refine_ls_wR_factor_ref 0.0887
_reflns_number_gt 6358
_reflns_number_total 7902
_reflns_threshold_expression >2sigma(I)
_cod_data_source_file ic0602547sup1.cif
_cod_data_source_block cyje
_cod_depositor_comments
;
The following automatic conversions were performed:

'_exptl_absorpt_correction_type' value 'Multi-scan' changed to
'multi-scan' according to
/home/saulius/struct/CIF-dictionaries/cif_core.dic dictionary named
'cif_core.dic' version 2.4.2 from 2011-04-26.

Automatic conversion script
Id: cif_fix_values 1891 2012-01-12 08:04:46Z andrius 
;
_cod_original_sg_symbol_H-M P2(1)/c
_cod_database_code 4332334

loop_
_symmetry_equiv_pos_as_xyz
'x, y, z'
'-x, y+1/2, -z+1/2'
'-x, -y, -z'
'x, -y-1/2, z-1/2'

loop_
_atom_site_label
_atom_site_type_symbol
_atom_site_fract_x
_atom_site_fract_y
_atom_site_fract_z
_atom_site_U_iso_or_equiv
_atom_site_adp_type
_atom_site_occupancy
_atom_site_symmetry_multiplicity
_atom_site_calc_flag
Ru1 Ru 0.752086(14) 0.092473(10) 0.197354(11) 0.01218(5) Uani 1 1 d
N1 N 0.71099(18) 0.08853(12) 0.05416(14) 0.0198(4) Uani 1 1 d
C1 C 0.6762(2) 0.00106(17) 0.02508(16) 0.0225(5) Uani 1 1 d
C2 C 0.7554(2) -0.06331(16) 0.07592(16) 0.0208(4) Uani 1 1 d
N2 N 0.76173(17) -0.04486(12) 0.17831(13) 0.0161(4) Uani 1 1 d
C3 C 0.6637(2) -0.08499(15) 0.23253(17) 0.0209(5) Uani 1 1 d
C4 C 0.5524(2) -0.03064(16) 0.22719(17) 0.0214(5) Uani 1 1 d
N3 N 0.58331(16) 0.06111(13) 0.24529(14) 0.0197(4) Uani 1 1 d
C5 C 0.4979(2) 0.12839(16) 0.21720(16) 0.0201(4) Uani 1 1 d
C6 C 0.5575(2) 0.21687(16) 0.22728(17) 0.0204(4) Uani 1 1 d
N4 N 0.67697(16) 0.21810(12) 0.18486(13) 0.0168(4) Uani 1 1 d
C7 C 0.6751(2) 0.24092(16) 0.08349(17) 0.0203(4) Uani 1 1 d
C8 C 0.6383(2) 0.16318(16) 0.02489(16) 0.0206(5) Uani 1 1 d
N5 N 0.82187(16) 0.09542(11) 0.33189(13) 0.0138(3) Uani 1 1 d
N6 N 0.92228(15) 0.13425(11) 0.17147(12) 0.0140(3) Uani 1 1 d
C9 C 0.7713(2) 0.07133(15) 0.41293(16) 0.0187(4) Uani 1 1 d
C10 C 0.8276(2) 0.07327(16) 0.49858(16) 0.0217(5) Uani 1 1 d
C11 C 0.9431(2) 0.10084(15) 0.50361(16) 0.0214(5) Uani 1 1 d
C12 C 0.9977(2) 0.12420(15) 0.42171(16) 0.0193(4) Uani 1 1 d
C13 C 0.93641(18) 0.12116(13) 0.33745(15) 0.0135(4) Uani 1 1 d
C14 C 0.99096(18) 0.14489(13) 0.24867(15) 0.0147(4) Uani 1 1 d
C15 C 1.1047(2) 0.17750(16) 0.24383(17) 0.0209(5) Uani 1 1 d
C16 C 1.1507(2) 0.20238(16) 0.15952(18) 0.0246(5) Uani 1 1 d
C17 C 1.0808(2) 0.19365(16) 0.08077(17) 0.0219(5) Uani 1 1 d
C18 C 0.9700(2) 0.15916(15) 0.08916(15) 0.0193(4) Uani 1 1 d
P1 P 1.37748(5) 0.15259(4) 0.47924(4) 0.01782(12) Uani 1 1 d
F1 F 1.43905(13) 0.09797(11) 0.56078(10) 0.0320(4) Uani 1 1 d
F2 F 1.31780(14) 0.20921(10) 0.39780(11) 0.0331(4) Uani 1 1 d
F3 F 1.25195(12) 0.13624(10) 0.52532(11) 0.0277(3) Uani 1 1 d
F4 F 1.50442(12) 0.16938(11) 0.43405(10) 0.0289(3) Uani 1 1 d
F5 F 1.36303(14) 0.06705(10) 0.41731(11) 0.0300(3) Uani 1 1 d
F6 F 1.39241(13) 0.23993(10) 0.54052(10) 0.0292(3) Uani 1 1 d
P2 P 1.11155(6) -0.10625(4) 0.19555(4) 0.02120(13) Uani 1 1 d
F7 F 1.0295(2) -0.04263(12) 0.25216(13) 0.0538(6) Uani 1 1 d
F8 F 1.1820(2) -0.17628(14) 0.13455(13) 0.0575(6) Uani 1 1 d
F9 F 0.99286(16) -0.15253(13) 0.15685(13) 0.0449(4) Uani 1 1 d
F10 F 1.10868(16) -0.04152(11) 0.10755(11) 0.0388(4) Uani 1 1 d
F11 F 1.11494(13) -0.17228(10) 0.28212(10) 0.0273(3) Uani 1 1 d
F12 F 1.2269(2) -0.06370(19) 0.23085(19) 0.0867(9) Uani 1 1 d
H1N1 H 0.785(3) 0.096(2) 0.022(2) 0.042(10) Uiso 1 1 d
H1A H 0.591(2) -0.0066(18) 0.0402(19) 0.022(7) Uiso 1 1 d
H1B H 0.683(3) -0.0047(19) -0.043(2) 0.029(8) Uiso 1 1 d
H2A H 0.834(3) -0.0552(19) 0.0561(19) 0.024(7) Uiso 1 1 d
H2B H 0.732(3) -0.120(2) 0.063(2) 0.032(8) Uiso 1 1 d
H1N2 H 0.829(3) -0.067(2) 0.196(2) 0.029(8) Uiso 1 1 d
H3A H 0.650(2) -0.1411(19) 0.2086(19) 0.021(7) Uiso 1 1 d
H3B H 0.692(3) -0.0913(18) 0.295(2) 0.026(8) Uiso 1 1 d
H4A H 0.518(2) -0.0316(18) 0.1624(19) 0.022(7) Uiso 1 1 d
H4B H 0.495(3) -0.049(2) 0.272(2) 0.029(8) Uiso 1 1 d
H1N3 H 0.591(3) 0.070(2) 0.313(2) 0.037(9) Uiso 1 1 d
H5A H 0.470(3) 0.1164(19) 0.151(2) 0.025(7) Uiso 1 1 d
H5B H 0.428(2) 0.1272(17) 0.2536(18) 0.015(6) Uiso 1 1 d
H6A H 0.569(2) 0.2276(18) 0.2910(19) 0.020(7) Uiso 1 1 d
H6B H 0.507(2) 0.2618(18) 0.1990(19) 0.022(7) Uiso 1 1 d
H1N4 H 0.714(3) 0.260(2) 0.215(2) 0.027(7) Uiso 1 1 d
H7A H 0.626(2) 0.2888(19) 0.0702(19) 0.023(7) Uiso 1 1 d
H7B H 0.755(3) 0.258(2) 0.071(2) 0.033(8) Uiso 1 1 d
H8A H 0.647(2) 0.1755(18) -0.0387(19) 0.020(7) Uiso 1 1 d
H8B H 0.562(2) 0.1477(18) 0.0356(18) 0.019(7) Uiso 1 1 d
H9 H 0.693(2) 0.0570(16) 0.4083(16) 0.008(6) Uiso 1 1 d
H10 H 0.788(3) 0.057(2) 0.546(2) 0.031(8) Uiso 1 1 d
H11 H 0.981(3) 0.1021(18) 0.561(2) 0.025(7) Uiso 1 1 d
H12 H 1.073(2) 0.1401(18) 0.4227(18) 0.018(7) Uiso 1 1 d
H15 H 1.152(2) 0.1803(18) 0.3002(19) 0.024(7) Uiso 1 1 d
H16 H 1.229(3) 0.227(2) 0.154(2) 0.043(9) Uiso 1 1 d
H17 H 1.107(3) 0.209(2) 0.022(2) 0.037(9) Uiso 1 1 d
H18 H 0.920(2) 0.1523(17) 0.0358(18) 0.016(6) Uiso 1 1 d

loop_
_atom_site_aniso_label
_atom_site_aniso_U_11
_atom_site_aniso_U_22
_atom_site_aniso_U_33
_atom_site_aniso_U_23
_atom_site_aniso_U_13
_atom_site_aniso_U_12
Ru1 0.01105(8) 0.01170(8) 0.01374(9) 0.00040(6) -0.00286(6) -0.00042(6)
N1 0.0187(9) 0.0187(9) 0.0218(10) 0.0012(8) -0.0080(8) -0.0008(7)
C1 0.0234(11) 0.0276(12) 0.0164(11) -0.0039(9) -0.0019(9) -0.0002(9)
C2 0.0240(12) 0.0181(10) 0.0202(11) -0.0043(9) 0.0019(9) 0.0011(9)
N2 0.0160(8) 0.0151(8) 0.0170(9) 0.0000(7) -0.0006(7) 0.0003(7)
C3 0.0245(11) 0.0146(10) 0.0237(12) 0.0024(9) 0.0020(9) -0.0045(9)
C4 0.0202(11) 0.0210(11) 0.0230(12) 0.0012(9) 0.0034(9) -0.0060(9)
N3 0.0155(9) 0.0189(9) 0.0247(10) 0.0012(8) -0.0037(7) -0.0014(7)
C5 0.0153(10) 0.0253(12) 0.0198(11) -0.0007(9) 0.0029(9) 0.0021(9)
C6 0.0214(11) 0.0200(11) 0.0200(11) -0.0028(9) 0.0026(9) 0.0046(9)
N4 0.0163(8) 0.0140(8) 0.0201(9) -0.0004(7) -0.0021(7) 0.0004(7)
C7 0.0182(10) 0.0198(11) 0.0230(11) 0.0061(9) 0.0025(9) 0.0034(9)
C8 0.0200(11) 0.0271(12) 0.0147(11) 0.0048(9) 0.0014(9) 0.0047(9)
N5 0.0144(8) 0.0114(8) 0.0157(8) -0.0005(6) -0.0006(6) 0.0011(6)
N6 0.0140(8) 0.0130(8) 0.0149(8) -0.0003(7) -0.0003(7) 0.0011(6)
C9 0.0194(11) 0.0178(10) 0.0188(11) -0.0001(8) 0.0039(8) -0.0020(8)
C10 0.0318(13) 0.0184(11) 0.0149(10) 0.0012(8) 0.0049(9) 0.0015(9)
C11 0.0315(12) 0.0190(11) 0.0137(10) -0.0012(8) -0.0049(9) 0.0026(9)
C12 0.0203(11) 0.0205(11) 0.0170(10) -0.0020(9) -0.0055(8) 0.0001(9)
C13 0.0135(9) 0.0110(8) 0.0160(10) -0.0011(7) -0.0008(7) 0.0006(7)
C14 0.0144(9) 0.0139(9) 0.0159(10) -0.0007(8) -0.0010(8) 0.0014(8)
C15 0.0160(10) 0.0222(11) 0.0243(12) -0.0018(9) -0.0034(9) -0.0027(8)
C16 0.0180(11) 0.0222(12) 0.0338(13) 0.0012(10) 0.0060(10) -0.0031(9)
C17 0.0238(11) 0.0201(11) 0.0220(11) 0.0030(9) 0.0096(9) 0.0022(9)
C18 0.0238(11) 0.0196(11) 0.0146(10) 0.0008(8) 0.0022(9) 0.0036(9)
P1 0.0146(3) 0.0226(3) 0.0162(3) -0.0008(2) -0.0017(2) -0.0018(2)
F1 0.0245(7) 0.0485(10) 0.0231(7) 0.0104(7) 0.0003(6) 0.0102(7)
F2 0.0368(9) 0.0291(8) 0.0332(8) 0.0075(7) -0.0161(7) -0.0028(7)
F3 0.0141(6) 0.0331(8) 0.0359(8) -0.0042(7) 0.0022(6) -0.0035(6)
F4 0.0208(7) 0.0463(9) 0.0196(7) -0.0041(6) 0.0052(5) -0.0095(6)
F5 0.0359(9) 0.0245(7) 0.0298(8) -0.0078(6) 0.0048(6) -0.0054(6)
F6 0.0227(7) 0.0339(8) 0.0312(8) -0.0146(7) 0.0010(6) -0.0072(6)
P2 0.0247(3) 0.0203(3) 0.0186(3) 0.0054(2) 0.0035(2) 0.0053(2)
F7 0.0942(16) 0.0336(10) 0.0339(9) 0.0036(8) 0.0139(10) 0.0314(10)
F8 0.0763(15) 0.0529(12) 0.0439(11) 0.0118(9) 0.0316(10) 0.0332(11)
F9 0.0405(10) 0.0482(11) 0.0458(10) 0.0143(9) -0.0125(8) -0.0091(8)
F10 0.0528(11) 0.0341(9) 0.0297(8) 0.0171(7) 0.0086(7) 0.0057(8)
F11 0.0345(8) 0.0249(7) 0.0227(7) 0.0083(6) 0.0021(6) 0.0090(6)
F12 0.0677(15) 0.0967(19) 0.0946(18) 0.0534(16) -0.0494(14) -0.0599(14)

loop_
_atom_type_symbol
_atom_type_description
_atom_type_scat_dispersion_real
_atom_type_scat_dispersion_imag
_atom_type_scat_source
C C 0.0033 0.0016 'International Tables Vol C Tables 4.2.6.8 and 6.1.1.4'
H H 0.0000 0.0000 'International Tables Vol C Tables 4.2.6.8 and 6.1.1.4'
N N 0.0061 0.0033 'International Tables Vol C Tables 4.2.6.8 and 6.1.1.4'
F F 0.0171 0.0103 'International Tables Vol C Tables 4.2.6.8 and 6.1.1.4'
P P 0.1023 0.0942 'International Tables Vol C Tables 4.2.6.8 and 6.1.1.4'
Ru Ru -1.2594 0.8363 'International Tables Vol C Tables 4.2.6.8 and 6.1.1.4'

loop_
_geom_angle_atom_site_label_1
_geom_angle_atom_site_label_2
_geom_angle_atom_site_label_3
_geom_angle
N5 Ru1 N6 79.10(7)
N5 Ru1 N1 170.39(7)
N6 Ru1 N1 91.90(7)
N5 Ru1 N3 92.49(7)
N6 Ru1 N3 170.30(7)
N1 Ru1 N3 96.75(8)
N5 Ru1 N4 102.06(7)
N6 Ru1 N4 94.59(7)
N1 Ru1 N4 81.83(7)
N3 Ru1 N4 82.35(7)
N5 Ru1 N2 96.94(7)
N6 Ru1 N2 103.50(7)
N1 Ru1 N2 81.80(7)
N3 Ru1 N2 82.16(8)
N4 Ru1 N2 155.91(7)
C1 N1 C8 119.00(19)
C1 N1 Ru1 111.26(15)
C8 N1 Ru1 112.02(15)
N1 C1 C2 107.68(19)
N2 C2 C1 111.74(19)
C2 N2 C3 113.72(18)
C2 N2 Ru1 108.14(14)
C3 N2 Ru1 107.51(14)
N2 C3 C4 111.91(19)
N3 C4 C3 108.56(19)
C4 N3 C5 117.81(18)
C4 N3 Ru1 112.25(15)
C5 N3 Ru1 110.65(14)
N3 C5 C6 107.94(18)
N4 C6 C5 112.19(19)
C6 N4 C7 113.22(18)
C6 N4 Ru1 108.80(14)
C7 N4 Ru1 107.31(14)
N4 C7 C8 110.82(19)
N1 C8 C7 107.67(18)
C9 N5 C13 116.31(18)
C9 N5 Ru1 128.97(15)
C13 N5 Ru1 114.62(14)
C14 N6 C18 116.23(19)
C14 N6 Ru1 114.93(14)
C18 N6 Ru1 128.57(15)
N5 C9 C10 124.1(2)
C9 C10 C11 119.1(2)
C12 C11 C10 118.1(2)
C11 C12 C13 120.2(2)
N5 C13 C12 122.1(2)
N5 C13 C14 115.69(18)
C12 C13 C14 122.18(19)
N6 C14 C15 122.1(2)
N6 C14 C13 115.59(18)
C15 C14 C13 122.32(19)
C16 C15 C14 120.4(2)
C15 C16 C17 118.1(2)
C18 C17 C16 119.2(2)
N6 C18 C17 124.0(2)
F5 P1 F1 90.99(9)
F5 P1 F3 90.75(8)
F1 P1 F3 90.14(8)
F5 P1 F2 90.02(9)
F1 P1 F2 178.68(9)
F3 P1 F2 90.71(9)
F5 P1 F6 179.16(9)
F1 P1 F6 89.70(9)
F3 P1 F6 89.72(8)
F2 P1 F6 89.29(9)
F5 P1 F4 89.75(8)
F1 P1 F4 89.41(8)
F3 P1 F4 179.33(9)
F2 P1 F4 89.73(9)
F6 P1 F4 89.78(8)
F12 P2 F7 94.30(17)
F12 P2 F11 90.00(10)
F7 P2 F11 90.17(9)
F12 P2 F10 90.36(11)
F7 P2 F10 90.78(9)
F11 P2 F10 178.96(9)
F12 P2 F8 91.95(17)
F7 P2 F8 173.73(14)
F11 P2 F8 89.43(9)
F10 P2 F8 89.58(10)
F12 P2 F9 178.45(17)
F7 P2 F9 87.24(12)
F11 P2 F9 90.08(9)
F10 P2 F9 89.53(10)
F8 P2 F9 86.50(12)

loop_
_geom_bond_atom_site_label_1
_geom_bond_atom_site_label_2
_geom_bond_distance
Ru1 N5 2.0801(18)
Ru1 N6 2.0782(18)
Ru1 N1 2.103(2)
Ru1 N3 2.103(2)
Ru1 N4 2.1174(19)
Ru1 N2 2.1299(19)
N1 C1 1.460(3)
N1 C8 1.473(3)
C1 C2 1.519(3)
C2 N2 1.497(3)
N2 C3 1.499(3)
C3 C4 1.519(3)
C4 N3 1.475(3)
N3 C5 1.472(3)
C5 C6 1.525(3)
C6 N4 1.496(3)
N4 C7 1.496(3)
C7 C8 1.517(3)
N5 C9 1.354(3)
N5 C13 1.364(3)
N6 C14 1.359(3)
N6 C18 1.360(3)
C9 C10 1.380(3)
C10 C11 1.383(4)
C11 C12 1.382(3)
C12 C13 1.391(3)
C13 C14 1.468(3)
C14 C15 1.391(3)
C15 C16 1.377(4)
C16 C17 1.382(4)
C17 C18 1.375(3)
P1 F5 1.5936(16)
P1 F1 1.5958(15)
P1 F3 1.6005(15)
P1 F2 1.6022(15)
P1 F6 1.6118(15)
P1 F4 1.6107(15)
P2 F12 1.548(2)
P2 F7 1.5820(18)
P2 F11 1.6034(15)
P2 F10 1.6068(16)
P2 F8 1.6063(19)
P2 F9 1.6201(18)

loop_
_geom_torsion_atom_site_label_1
_geom_torsion_atom_site_label_2
_geom_torsion_atom_site_label_3
_geom_torsion_atom_site_label_4
_geom_torsion
N5 Ru1 N1 C1 100.2(4)
N6 Ru1 N1 C1 120.42(16)
N3 Ru1 N1 C1 -63.98(17)
N4 Ru1 N1 C1 -145.21(17)
N2 Ru1 N1 C1 17.05(16)
N5 Ru1 N1 C8 -123.9(4)
N6 Ru1 N1 C8 -103.65(16)
N3 Ru1 N1 C8 71.95(16)
N4 Ru1 N1 C8 -9.28(16)
N2 Ru1 N1 C8 152.98(17)
C8 N1 C1 C2 -172.0(2)
Ru1 N1 C1 C2 -39.5(2)
N1 C1 C2 N2 49.3(3)
C1 C2 N2 C3 85.0(2)
C1 C2 N2 Ru1 -34.3(2)
N5 Ru1 N2 C2 -160.83(14)
N6 Ru1 N2 C2 -80.43(15)
N1 Ru1 N2 C2 9.56(15)
N3 Ru1 N2 C2 107.59(15)
N4 Ru1 N2 C2 57.2(2)
N5 Ru1 N2 C3 75.99(15)
N6 Ru1 N2 C3 156.39(14)
N1 Ru1 N2 C3 -113.62(15)
N3 Ru1 N2 C3 -15.58(14)
N4 Ru1 N2 C3 -66.0(2)
C2 N2 C3 C4 -81.4(2)
Ru1 N2 C3 C4 38.3(2)
N2 C3 C4 N3 -47.2(3)
C3 C4 N3 C5 162.4(2)
C3 C4 N3 Ru1 32.1(2)
N5 Ru1 N3 C4 -106.07(15)
N6 Ru1 N3 C4 -135.8(4)
N1 Ru1 N3 C4 71.32(16)
N4 Ru1 N3 C4 152.09(16)
N2 Ru1 N3 C4 -9.40(15)
N5 Ru1 N3 C5 120.07(15)
N6 Ru1 N3 C5 90.4(4)
N1 Ru1 N3 C5 -62.54(16)
N4 Ru1 N3 C5 18.23(15)
N2 Ru1 N3 C5 -143.27(16)
C4 N3 C5 C6 -170.4(2)
Ru1 N3 C5 C6 -39.4(2)
N3 C5 C6 N4 47.3(2)
C5 C6 N4 C7 87.7(2)
C5 C6 N4 Ru1 -31.5(2)
N5 Ru1 N4 C6 -83.56(15)
N6 Ru1 N4 C6 -163.37(14)
N1 Ru1 N4 C6 105.37(15)
N3 Ru1 N4 C6 7.37(14)
N2 Ru1 N4 C6 57.7(2)
N5 Ru1 N4 C7 153.59(14)
N6 Ru1 N4 C7 73.78(14)
N1 Ru1 N4 C7 -17.48(14)
N3 Ru1 N4 C7 -115.48(15)
N2 Ru1 N4 C7 -65.1(2)
C6 N4 C7 C8 -78.4(2)
Ru1 N4 C7 C8 41.6(2)
C1 N1 C8 C7 165.8(2)
Ru1 N1 C8 C7 33.7(2)
N4 C7 C8 N1 -50.2(2)
N6 Ru1 N5 C9 -176.4(2)
N1 Ru1 N5 C9 -155.8(4)
N3 Ru1 N5 C9 8.47(19)
N4 Ru1 N5 C9 91.17(19)
N2 Ru1 N5 C9 -73.93(19)
N6 Ru1 N5 C13 -0.08(14)
N1 Ru1 N5 C13 20.5(5)
N3 Ru1 N5 C13 -175.20(15)
N4 Ru1 N5 C13 -92.50(15)
N2 Ru1 N5 C13 102.40(15)
N5 Ru1 N6 C14 -1.60(14)
N1 Ru1 N6 C14 -178.22(15)
N3 Ru1 N6 C14 28.7(5)
N4 Ru1 N6 C14 99.83(15)
N2 Ru1 N6 C14 -96.20(15)
N5 Ru1 N6 C18 -175.38(19)
N1 Ru1 N6 C18 7.99(19)
N3 Ru1 N6 C18 -145.1(4)
N4 Ru1 N6 C18 -73.96(19)
N2 Ru1 N6 C18 90.02(19)
C13 N5 C9 C10 1.4(3)
Ru1 N5 C9 C10 177.69(17)
N5 C9 C10 C11 -0.4(4)
C9 C10 C11 C12 -0.9(4)
C10 C11 C12 C13 1.1(3)
C9 N5 C13 C12 -1.2(3)
Ru1 N5 C13 C12 -177.97(17)
C9 N5 C13 C14 178.45(18)
Ru1 N5 C13 C14 1.6(2)
C11 C12 C13 N5 -0.1(3)
C11 C12 C13 C14 -179.7(2)
C18 N6 C14 C15 -1.4(3)
Ru1 N6 C14 C15 -176.03(17)
C18 N6 C14 C13 177.51(18)
Ru1 N6 C14 C13 2.9(2)
N5 C13 C14 N6 -3.0(3)
C12 C13 C14 N6 176.6(2)
N5 C13 C14 C15 175.9(2)
C12 C13 C14 C15 -4.5(3)
N6 C14 C15 C16 1.6(4)
C13 C14 C15 C16 -177.2(2)
C14 C15 C16 C17 -0.2(4)
C15 C16 C17 C18 -1.3(4)
C14 N6 C18 C17 -0.1(3)
Ru1 N6 C18 C17 173.58(18)
C16 C17 C18 N6 1.5(4)
